data_7027810
loop_
_publ_author_name
'Chen, Ling'
'Wu, Xin-tao'
'Gao, Xian-cheng'
'Zhang, Wen-jian'
'Lin, Ping'

_publ_section_title
;
 The unconventional semiconductors represent two novel structure types of
 polythiometalates: syntheses, structures and electrical properties of
 {[W3Ag3S12]&#x00B7;[La(DMAC)5(H2O)3&#x00B7;(DMAC)4]}n and
 {[W8Ag10S32]&#x00B7;[M(DEF)8]2}n (M&#x2005;=&#x2005;La,
 Nd)&#x200A;&#x2020;
;
_journal_issue 24
_journal_name_full 'Journal of the Chemical Society, Dalton Transactions'
_journal_page_first 4303
_journal_paper_doi 10.1039/a907625e
_journal_year 1999
_chemical_formula_sum 'C80 H176 Ag10 La2 N16 O16 S32 W8'
_chemical_formula_weight 5471.61
_chemical_name_systematic
;
 ?
;
_space_group_IT_number 14
_symmetry_space_group_name_Hall '-P 2yn'
_symmetry_space_group_name_H-M 'P 1 21/n 1'
_atom_sites_solution_hydrogens geom
_atom_sites_solution_primary direct
_atom_sites_solution_secondary difmap
_audit_creation_method SHELXL
_cell_angle_alpha 90.00
_cell_angle_beta 108.5310(10)
_cell_angle_gamma 90.00
_cell_formula_units_Z 2
_cell_length_a 21.6534(3)
_cell_length_b 18.11250(10)
_cell_length_c 22.1818(3)
_cell_measurement_temperature 293(2)
_cell_measurement_theta_max 25.01
_cell_measurement_theta_min 1.14
_cell_volume 8248.58(17)
_computing_cell_refinement 'Siemens SMART & SAINT'
_computing_data_collection 'Siemens SMART'
_computing_data_reduction 'Siemens XPREP'
_computing_molecular_graphics 'Siemens SHELXTL'
_computing_publication_material 'Siemens SHELXTL'
_computing_structure_refinement 'Siemens SHELXTL'
_computing_structure_solution 'Siemens SHELXTL'
_diffrn_ambient_temperature 293(2)
_diffrn_measurement_device 'Siemens SMART CCD'
_diffrn_radiation_monochromator graphite
_diffrn_radiation_source 'fine-focus sealed tube'
_diffrn_radiation_type MoK\a
_diffrn_radiation_wavelength 0.71073
_diffrn_reflns_av_R_equivalents 0.0524
_diffrn_reflns_av_sigmaI/netI 0.1020
_diffrn_reflns_limit_h_max 22
_diffrn_reflns_limit_h_min -25
_diffrn_reflns_limit_k_max 21
_diffrn_reflns_limit_k_min -21
_diffrn_reflns_limit_l_max 20
_diffrn_reflns_limit_l_min -23
_diffrn_reflns_number 22388
_diffrn_reflns_theta_max 25.01
_diffrn_reflns_theta_min 1.14
_diffrn_standards_decay_% none
_diffrn_standards_interval_count none
_diffrn_standards_interval_time none
_diffrn_standards_number none
_exptl_absorpt_coefficient_mu 7.664
_exptl_absorpt_correction_T_max .1477
_exptl_absorpt_correction_T_min .0505
_exptl_absorpt_correction_type 'SADABS (Sheldrick, 1996)'
_exptl_crystal_colour red
_exptl_crystal_density_diffrn 2.203
_exptl_crystal_description rhombic
_exptl_crystal_F_000 5168
_exptl_crystal_size_max 1.20
_exptl_crystal_size_mid .40
_exptl_crystal_size_min .40
_refine_diff_density_max 0.994
_refine_diff_density_min -1.200
_refine_diff_density_rms 0.166
_refine_ls_extinction_method none
_refine_ls_goodness_of_fit_all 1.045
_refine_ls_goodness_of_fit_obs 1.215
_refine_ls_matrix_type full
_refine_ls_number_parameters 560
_refine_ls_number_reflns 12470
_refine_ls_number_restraints 37
_refine_ls_restrained_S_all 1.064
_refine_ls_restrained_S_obs 1.217
_refine_ls_R_factor_all 0.1648
_refine_ls_R_factor_obs 0.0840
_refine_ls_shift/esd_max -0.231
_refine_ls_shift/esd_mean 0.010
_refine_ls_structure_factor_coef Fsqd
_refine_ls_weighting_details 'w=1/[\s^2^(Fo^2^)+(0.0690P)^2^+49.1613P] where P=(Fo^2^+2Fc^2^)/3'
_refine_ls_weighting_scheme calc
_refine_ls_wR_factor_all 0.2034
_refine_ls_wR_factor_obs 0.1668
_reflns_number_observed 6559
_reflns_number_total 12480
_reflns_observed_criterion >2sigma(I)
_cod_data_source_file 907625esup1.cif
_cod_data_source_block complex2
_cod_depositor_comments
;
The following automatic conversions were performed:

'_refine_ls_weighting_scheme' value 'calc
w=1/[\s^2^(Fo^2^)+(0.0690P)^2^+49.1613P] where P=(Fo^2^+2Fc^2^)/3'
was changed to 'calc'. New tag '_refine_ls_weighting_details' was
created. The value of the new tag was set to
'w=1/[\s^2^(Fo^2^)+(0.0690P)^2^+49.1613P] where P=(Fo^2^+2Fc^2^)/3'.

Automatic conversion script
Id: cif_fix_values 3143 2015-03-26 13:38:13Z robertas 
;
_cod_original_cell_volume 8248.6(2)
_cod_database_code 7027810

loop_
_symmetry_equiv_pos_as_xyz
'x, y, z'
'-x+1/2, y+1/2, -z+1/2'
'-x, -y, -z'
'x-1/2, -y-1/2, z-1/2'

loop_
_atom_site_aniso_label
_atom_site_aniso_U_11
_atom_site_aniso_U_22
_atom_site_aniso_U_33
_atom_site_aniso_U_23
_atom_site_aniso_U_13
_atom_site_aniso_U_12
W1 0.0824(6) 0.0644(6) 0.0727(7) -0.0040(5) -0.0061(5) -0.0012(4)
W2 0.0679(6) 0.0759(6) 0.1022(8) 0.0183(6) -0.0024(5) 0.0060(4)
W3 0.0602(5) 0.0647(5) 0.0805(7) 0.0157(5) 0.0176(4) 0.0058(4)
W4 0.0883(7) 0.0884(7) 0.0781(8) -0.0181(6) 0.0227(5) 0.0017(5)
Ag1 0.0971(13) 0.0958(14) 0.113(2) 0.0175(12) -0.0147(12) 0.0224(11)
Ag2 0.0860(12) 0.0905(13) 0.100(2) 0.0259(11) -0.0005(10) 0.0202(9)
Ag3 0.0936(13) 0.0869(12) 0.0944(15) -0.0087(11) 0.0112(10) 0.0030(10)
Ag4 0.1048(15) 0.113(2) 0.125(2) -0.0085(14) -0.0092(13) 0.0212(12)
Ag5 0.0894(12) 0.0824(12) 0.0929(14) 0.0204(10) 0.0048(10) 0.0130(9)
S11 0.216(10) 0.117(7) 0.206(10) 0.010(7) 0.046(8) -0.066(7)
S12 0.173(7) 0.110(5) 0.083(5) -0.007(4) -0.006(5) 0.049(5)
S13 0.068(4) 0.130(5) 0.105(5) -0.034(4) 0.001(3) 0.020(4)
S14 0.079(4) 0.084(4) 0.119(6) -0.010(4) -0.002(4) 0.029(3)
S21 0.078(4) 0.101(5) 0.188(8) 0.048(5) -0.030(4) -0.026(4)
S22 0.150(7) 0.124(6) 0.110(6) 0.002(5) 0.032(5) 0.044(5)
S23 0.068(4) 0.127(5) 0.084(5) 0.000(4) -0.001(3) 0.015(3)
S24 0.078(4) 0.081(4) 0.206(9) 0.014(5) 0.030(5) 0.001(3)
S31 0.063(3) 0.083(4) 0.070(4) 0.020(3) 0.005(3) -0.010(3)
S32 0.154(6) 0.068(4) 0.104(5) 0.019(4) 0.071(5) 0.017(4)
S33 0.094(4) 0.093(4) 0.077(4) -0.005(3) 0.009(3) 0.031(3)
S34 0.060(3) 0.091(5) 0.187(8) 0.040(5) 0.028(4) -0.003(3)
S41 0.204(10) 0.205(10) 0.155(9) -0.015(7) 0.095(8) -0.076(8)
S42 0.156(7) 0.103(5) 0.093(6) -0.037(4) 0.021(5) -0.002(4)
S43 0.086(4) 0.152(6) 0.114(6) -0.059(5) -0.018(4) 0.053(4)
S44 0.100(4) 0.075(4) 0.107(5) 0.008(4) 0.033(4) 0.029(3)
La 0.0555(6) 0.0651(7) 0.0697(9) 0.0067(7) 0.0223(6) 0.0018(5)
O3 0.106(13) 0.124(14) 0.152(18) 0.066(13) 0.033(12) -0.021(11)
O4 0.072(10) 0.149(17) 0.151(17) 0.021(14) 0.035(10) -0.027(11)
O5 0.115(14) 0.190(19) 0.051(12) -0.005(12) 0.028(10) 0.006(12)
O6 0.139(14) 0.107(13) 0.064(12) -0.026(10) 0.036(10) 0.009(10)
O7 0.063(9) 0.118(12) 0.113(13) 0.009(10) 0.018(8) -0.004(9)
N3 0.172(22) 0.127(19) 0.111(19) 0.019(16) 0.073(17) -0.018(16)
N4 0.114(16) 0.106(16) 0.106(17) 0.041(13) 0.009(13) -0.052(13)
N5 0.081(12) 0.081(13) 0.094(16) 0.014(11) 0.008(11) 0.009(9)
N6 0.079(13) 0.161(19) 0.060(14) -0.024(13) 0.003(10) -0.014(12)
N7 0.095(16) 0.124(18) 0.206(26) -0.052(18) 0.072(16) -0.057(13)
C3 0.087(16) 0.126(22) 0.090(20) 0.057(17) 0.034(14) -0.018(15)
C4 0.071(16) 0.137(25) 0.090(20) 0.034(18) 0.015(14) -0.013(15)
C5 0.156(26) 0.091(17) 0.059(19) 0.001(15) 0.069(19) -0.026(17)
C6 0.159(24) 0.056(14) 0.070(19) 0.013(13) 0.070(19) 0.039(14)
C7 0.038(12) 0.139(22) 0.122(22) 0.037(17) 0.012(13) -0.021(13)
C8 0.107(23) 0.240(41) 0.144(30) 0.101(30) 0.067(21) 0.069(25)
O8 0.088(12) 0.095(12) 0.109(14) 0.031(10) -0.001(10) 0.014(9)
N8 0.132(18) 0.075(13) 0.124(20) 0.020(13) -0.015(14) 0.018(12)
C2 0.090(19) 0.112(21) 0.152(29) 0.062(20) 0.010(19) 0.027(17)
O2 0.102(13) 0.166(18) 0.117(16) 0.036(13) -0.016(12) 0.001(13)
N2 0.080(14) 0.106(16) 0.185(25) -0.009(16) 0.011(15) 0.005(12)

loop_
_atom_site_label
_atom_site_type_symbol
_atom_site_fract_x
_atom_site_fract_y
_atom_site_fract_z
_atom_site_U_iso_or_equiv
_atom_site_thermal_displace_type
_atom_site_occupancy
_atom_site_calc_flag
_atom_site_refinement_flags
W1 W 0.71630(4) 0.41407(5) 0.45943(4) 0.0804(3) Uani 1 d .
W2 W 0.54131(4) 0.62529(5) 0.28298(5) 0.0889(4) Uani 1 d .
W3 W 0.36807(4) 0.85537(5) 0.13148(4) 0.0696(3) Uani 1 d .
W4 W 0.18623(5) 0.64244(5) -0.04006(5) 0.0858(3) Uani 1 d .
Ag1 Ag 0.63199(9) 0.51983(11) 0.36982(10) 0.1135(7) Uani 1 d .
Ag2 Ag 0.45213(9) 0.74115(10) 0.21207(9) 0.0991(6) Uani 1 d .
Ag3 Ag 0.28368(9) 0.74485(10) 0.04027(9) 0.0960(6) Uani 1 d .
Ag4 Ag 0.11563(10) 0.75933(12) -0.12760(11) 0.1251(8) Uani 1 d .
Ag5 Ag 0.28421(8) 0.96272(10) 0.04121(9) 0.0939(6) Uani 1 d .
S11 S 0.6877(5) 0.3145(5) 0.4938(5) 0.184(4) Uani 1 d .
S12 S 0.6910(4) 0.4034(4) 0.3566(3) 0.133(3) Uani 1 d .
S13 S 0.6652(3) 0.5086(4) 0.4901(3) 0.107(2) Uani 1 d .
S14 S 0.8222(3) 0.4208(3) 0.4992(3) 0.102(2) Uani 1 d .
S21 S 0.5108(3) 0.5173(4) 0.3079(4) 0.139(3) Uani 1 d .
S22 S 0.5078(4) 0.6328(4) 0.1795(4) 0.130(3) Uani 1 d .
S23 S 0.4951(3) 0.7091(4) 0.3284(3) 0.099(2) Uani 1 d .
S24 S 0.6490(3) 0.6359(3) 0.3121(4) 0.125(3) Uani 1 d .
S31 S 0.3292(2) 0.7534(3) 0.1637(3) 0.076(2) Uani 1 d .
S32 S 0.3513(4) 0.8537(3) 0.0269(3) 0.102(2) Uani 1 d .
S33 S 0.3228(3) 0.9492(3) 0.1612(3) 0.093(2) Uani 1 d .
S34 S 0.4727(3) 0.8685(3) 0.1758(4) 0.115(3) Uani 1 d .
S41 S 0.1456(5) 0.5571(6) 0.0017(5) 0.179(4) Uani 1 d .
S42 S 0.1471(4) 0.6286(4) -0.1431(3) 0.122(3) Uani 1 d .
S43 S 0.1599(3) 0.7515(4) -0.0071(3) 0.129(3) Uani 1 d .
S44 S 0.2909(3) 0.6244(3) -0.0120(3) 0.094(2) Uani 1 d .
La La 0.47069(5) 0.22555(6) 0.20722(6) 0.0629(3) Uani 1 d .
O3 O 0.4332(8) 0.1162(10) 0.2503(9) 0.129(7) Uani 1 d .
O4 O 0.5680(7) 0.2955(11) 0.2065(9) 0.124(6) Uani 1 d .
O5 O 0.4576(8) 0.2236(11) 0.0938(8) 0.119(6) Uani 1 d .
O6 O 0.4515(8) 0.2962(9) 0.2942(8) 0.102(5) Uani 1 d .
O7 O 0.3511(7) 0.2193(9) 0.1628(7) 0.100(5) Uani 1 d .
N3 N 0.4364(12) 0.0295(13) 0.3213(11) 0.130(8) Uani 1 d .
N4 N 0.6346(10) 0.3772(11) 0.1857(10) 0.114(7) Uani 1 d .
N5 N 0.4306(8) 0.2463(9) -0.0086(10) 0.090(5) Uani 1 d .
N6 N 0.4572(9) 0.3475(12) 0.3863(9) 0.105(6) Uani 1 d .
N7 N 0.2580(10) 0.1841(12) 0.1694(12) 0.136(9) Uani 1 d D
C3 C 0.4477(11) 0.0525(15) 0.2720(12) 0.100(8) Uani 1 d .
C4 C 0.5834(11) 0.3622(17) 0.2063(12) 0.102(8) Uani 1 d .
C5 C 0.4174(14) 0.2314(13) 0.0425(13) 0.094(8) Uani 1 d .
C6 C 0.4843(13) 0.3249(12) 0.3436(13) 0.087(8) Uani 1 d .
C7 C 0.3064(10) 0.1714(15) 0.1489(12) 0.103(9) Uani 1 d .
C31 C 0.4432(34) 0.1025(38) 0.3967(33) 0.337(33) Uiso 1 d .
C32 C 0.3945(29) 0.0931(33) 0.3517(29) 0.272(26) Uiso 1 d .
C33 C 0.4751(28) -0.0526(31) 0.3631(25) 0.253(24) Uiso 1 d .
C34 C 0.4278(30) -0.0825(34) 0.3534(29) 0.294(29) Uiso 1 d .
C41 C 0.6737(18) 0.3170(21) 0.1640(17) 0.168(13) Uiso 1 d .
C42 C 0.7293(18) 0.2929(19) 0.2251(18) 0.178(13) Uiso 1 d .
C43 C 0.6510(15) 0.4615(18) 0.1893(16) 0.151(11) Uiso 1 d .
C44 C 0.6213(16) 0.4924(19) 0.1244(17) 0.165(12) Uiso 1 d .
C51 C 0.3765(17) 0.2713(19) -0.0733(17) 0.161(12) Uiso 1 d .
C52 C 0.3722(19) 0.2191(22) -0.1140(19) 0.192(15) Uiso 1 d .
C53 C 0.4994(14) 0.2431(16) -0.0115(13) 0.127(9) Uiso 1 d .
C54 C 0.5275(15) 0.3195(18) 0.0029(15) 0.147(11) Uiso 1 d .
C61 C 0.3847(15) 0.3371(17) 0.3750(14) 0.136(10) Uiso 1 d .
C62 C 0.3555(19) 0.4051(23) 0.3495(18) 0.195(15) Uiso 1 d .
C63 C 0.4956(16) 0.3954(19) 0.4433(17) 0.156(11) Uiso 1 d .
C64 C 0.5021(19) 0.3546(21) 0.5003(20) 0.190(15) Uiso 1 d .
C71 C 0.2068(26) 0.1145(26) 0.1745(29) 0.258(27) Uiso 1 d D
C72 C 0.1648(34) 0.1303(35) 0.1572(33) 0.315(37) Uiso 1 d .
C73 C 0.2609(20) 0.2459(26) 0.2207(21) 0.211(17) Uiso 1 d .
C74 C 0.2285(22) 0.3063(27) 0.1777(22) 0.235(19) Uiso 1 d .
C8 C 0.3990(14) 0.3987(18) 0.1759(13) 0.157(15) Uani 1 d D
O8 O 0.4323(8) 0.3528(8) 0.1635(8) 0.105(5) Uani 1 d D
N8 N 0.3719(10) 0.4554(10) 0.1366(10) 0.123(8) Uani 1 d D
C81 C 0.3524(21) 0.4421(23) 0.0670(19) 0.256(22) Uiso 1 d D
C82 C 0.4168(18) 0.4687(20) 0.0569(16) 0.180(14) Uiso 1 d D
C83 C 0.3477(17) 0.5328(19) 0.1532(17) 0.191(15) Uiso 1 d D
C84 C 0.2821(18) 0.5113(21) 0.1474(18) 0.206(16) Uiso 1 d D
C1 C 0.5071(15) 0.0769(22) 0.1430(19) 0.237 Uiso 1 d D
O1 O 0.5320(13) 0.1210(15) 0.1858(13) 0.218 Uiso 1 d D
N1 N 0.5561(15) 0.0487(17) 0.1185(14) 0.246 Uiso 1 d D
C11 C 0.6225(21) 0.0503(26) 0.1734(20) 0.282(24) Uiso 1 d D
C12 C 0.6566(21) 0.0948(30) 0.1302(25) 0.302(26) Uiso 1 d D
C13 C 0.5558(24) -0.0260(28) 0.0821(24) 0.381 Uiso 1 d D
C14 C 0.4960(23) -0.0097(26) 0.0286(17) 0.243(21) Uiso 1 d D
C2 C 0.6107(12) 0.1990(14) 0.3346(14) 0.125(11) Uani 1 d D
O2 O 0.5558(9) 0.1930(11) 0.3055(9) 0.140(7) Uani 1 d D
N2 N 0.6450(9) 0.1498(11) 0.3757(11) 0.131(8) Uani 1 d D
C21 C 0.6085(25) 0.0856(25) 0.3915(27) 0.372(36) Uiso 1 d D
C22 C 0.5928(31) 0.1276(35) 0.4490(27) 0.366(35) Uiso 1 d D
C23 C 0.7200(18) 0.1390(25) 0.4125(22) 0.275(24) Uiso 1 d D
C24 C 0.7241(29) 0.0784(36) 0.3661(33) 0.423(42) Uiso 1 d D

loop_
_atom_type_symbol
_atom_type_description
_atom_type_scat_dispersion_real
_atom_type_scat_dispersion_imag
_atom_type_scat_source
C C 0.0033 0.0016 'International Tables Vol C Tables 4.2.6.8 and 6.1.1.4'
H H 0.0000 0.0000 'International Tables Vol C Tables 4.2.6.8 and 6.1.1.4'
N N 0.0061 0.0033 'International Tables Vol C Tables 4.2.6.8 and 6.1.1.4'
O O 0.0106 0.0060 'International Tables Vol C Tables 4.2.6.8 and 6.1.1.4'
S S 0.1246 0.1234 'International Tables Vol C Tables 4.2.6.8 and 6.1.1.4'
Ag Ag -0.8971 1.1015 'International Tables Vol C Tables 4.2.6.8 and 6.1.1.4'
La La -0.2871 2.4523 'International Tables Vol C Tables 4.2.6.8 and 6.1.1.4'
W W -0.8490 6.8722 'International Tables Vol C Tables 4.2.6.8 and 6.1.1.4'

loop_
_geom_angle_atom_site_label_1
_geom_angle_atom_site_label_2
_geom_angle_atom_site_label_3
_geom_angle
_geom_angle_site_symmetry_1
_geom_angle_site_symmetry_3
S11 W1 S12 107.2(4) . .
S11 W1 S14 106.9(4) . .
S12 W1 S14 108.1(3) . .
S11 W1 S13 108.0(4) . .
S12 W1 S13 113.5(2) . .
S14 W1 S13 112.9(2) . .
S11 W1 Ag1 127.3(3) . .
S12 W1 Ag1 56.9(2) . .
S14 W1 Ag1 125.7(2) . .
S13 W1 Ag1 56.7(2) . .
S11 W1 Ag5 124.4(3) . 4_676
S12 W1 Ag5 128.3(2) . 4_676
S14 W1 Ag5 57.1(2) . 4_676
S13 W1 Ag5 55.8(2) . 4_676
Ag1 W1 Ag5 90.22(6) . 4_676
S22 W2 S21 107.2(3) . .
S22 W2 S24 105.6(3) . .
S21 W2 S24 112.1(2) . .
S22 W2 S23 112.7(2) . .
S21 W2 S23 106.2(3) . .
S24 W2 S23 113.0(3) . .
S22 W2 Ag2 56.7(2) . .
S21 W2 Ag2 124.9(2) . .
S24 W2 Ag2 122.9(2) . .
S23 W2 Ag2 56.2(2) . .
S22 W2 Ag1 130.8(2) . .
S21 W2 Ag1 56.8(2) . .
S24 W2 Ag1 56.7(2) . .
S23 W2 Ag1 116.4(2) . .
Ag2 W2 Ag1 172.40(7) . .
S22 W2 Ag4 125.9(2) . 4_676
S21 W2 Ag4 126.9(2) . 4_676
S24 W2 Ag4 56.7(2) . 4_676
S23 W2 Ag4 56.4(2) . 4_676
Ag2 W2 Ag4 88.82(6) . 4_676
Ag1 W2 Ag4 85.03(6) . 4_676
S33 W3 S34 106.5(3) . .
S33 W3 S32 112.7(2) . .
S34 W3 S32 105.8(3) . .
S33 W3 S31 107.3(2) . .
S34 W3 S31 112.9(2) . .
S32 W3 S31 111.5(2) . .
S33 W3 Ag2 128.1(2) . .
S34 W3 Ag2 56.7(2) . .
S32 W3 Ag2 119.0(2) . .
S31 W3 Ag2 56.71(13) . .
S33 W3 Ag5 56.7(2) . .
S34 W3 Ag5 124.0(2) . .
S32 W3 Ag5 56.2(2) . .
S31 W3 Ag5 123.03(13) . .
Ag2 W3 Ag5 175.17(7) . .
S33 W3 Ag3 119.3(2) . .
S34 W3 Ag3 134.2(2) . .
S32 W3 Ag3 55.2(2) . .
S31 W3 Ag3 57.11(14) . .
Ag2 W3 Ag3 93.82(5) . .
Ag5 W3 Ag3 82.62(5) . .
S41 W4 S44 107.6(4) . .
S41 W4 S42 107.2(3) . .
S44 W4 S42 107.7(3) . .
S41 W4 S43 108.3(4) . .
S44 W4 S43 112.9(2) . .
S42 W4 S43 112.8(3) . .
S41 W4 Ag3 120.6(3) . .
S44 W4 Ag3 56.0(2) . .
S42 W4 Ag3 132.1(2) . .
S43 W4 Ag3 57.0(2) . .
S41 W4 Ag4 127.4(3) . .
S44 W4 Ag4 124.8(2) . .
S42 W4 Ag4 56.4(2) . .
S43 W4 Ag4 56.6(2) . .
Ag3 W4 Ag4 93.89(6) . .
S12 Ag1 S13 94.1(2) . .
S12 Ag1 S21 113.2(3) . .
S13 Ag1 S21 117.6(3) . .
S12 Ag1 S24 118.0(3) . .
S13 Ag1 S24 123.8(3) . .
S21 Ag1 S24 91.9(2) . .
S12 Ag1 W1 46.2(2) . .
S13 Ag1 W1 47.98(14) . .
S21 Ag1 W1 131.7(2) . .
S24 Ag1 W1 136.0(2) . .
S12 Ag1 W2 135.6(2) . .
S13 Ag1 W2 129.9(2) . .
S21 Ag1 W2 46.04(15) . .
S24 Ag1 W2 46.71(15) . .
W1 Ag1 W2 176.79(9) . .
S23 Ag2 S22 93.4(2) . .
S23 Ag2 S34 119.5(3) . .
S22 Ag2 S34 118.0(3) . .
S23 Ag2 S31 116.7(2) . .
S22 Ag2 S31 118.5(2) . .
S34 Ag2 S31 93.0(2) . .
S23 Ag2 W2 47.33(15) . .
S22 Ag2 W2 46.2(2) . .
S34 Ag2 W2 131.89(15) . .
S31 Ag2 W2 135.07(14) . .
S23 Ag2 W3 137.6(2) . .
S22 Ag2 W3 129.0(2) . .
S34 Ag2 W3 46.02(14) . .
S31 Ag2 W3 47.34(12) . .
W2 Ag2 W3 174.71(9) . .
S44 Ag3 S32 120.2(2) . .
S44 Ag3 S43 93.6(2) . .
S32 Ag3 S43 119.1(3) . .
S44 Ag3 S31 118.8(2) . .
S32 Ag3 S31 92.1(2) . .
S43 Ag3 S31 115.3(2) . .
S44 Ag3 W4 46.20(15) . .
S32 Ag3 W4 138.6(2) . .
S43 Ag3 W4 47.5(2) . .
S31 Ag3 W4 129.24(13) . .
S44 Ag3 W3 141.0(2) . .
S32 Ag3 W3 46.4(2) . .
S43 Ag3 W3 125.3(2) . .
S31 Ag3 W3 46.25(11) . .
W4 Ag3 W3 171.43(8) . .
S42 Ag4 S43 93.6(2) . .
S42 Ag4 S23 116.6(2) . 4_575
S43 Ag4 S23 114.5(2) . 4_575
S42 Ag4 S24 119.6(3) . 4_575
S43 Ag4 S24 121.2(3) . 4_575
S23 Ag4 S24 93.3(2) 4_575 4_575
S42 Ag4 W4 46.2(2) . .
S43 Ag4 W4 47.5(2) . .
S23 Ag4 W4 131.9(2) 4_575 .
S24 Ag4 W4 134.8(2) 4_575 .
S42 Ag4 W2 133.0(2) . 4_575
S43 Ag4 W2 133.1(2) . 4_575
S23 Ag4 W2 46.8(2) 4_575 4_575
S24 Ag4 W2 46.57(15) 4_575 4_575
W4 Ag4 W2 178.49(9) . 4_575
S13 Ag5 S32 130.6(3) 4_575 .
S13 Ag5 S33 116.2(2) 4_575 .
S32 Ag5 S33 92.6(2) . .
S13 Ag5 S14 93.9(2) 4_575 4_575
S32 Ag5 S14 109.6(2) . 4_575
S33 Ag5 S14 115.3(2) . 4_575
S13 Ag5 W1 47.91(15) 4_575 4_575
S32 Ag5 W1 134.9(2) . 4_575
S33 Ag5 W1 130.59(14) . 4_575
S14 Ag5 W1 46.02(13) 4_575 4_575
S13 Ag5 W3 139.4(2) 4_575 .
S32 Ag5 W3 47.1(2) . .
S33 Ag5 W3 45.61(13) . .
S14 Ag5 W3 126.24(15) 4_575 .
W1 Ag5 W3 171.42(7) 4_575 .
W1 S12 Ag1 76.9(2) . .
W1 S13 Ag5 76.3(2) . 4_676
W1 S13 Ag1 75.3(2) . .
Ag5 S13 Ag1 111.3(3) 4_676 .
W1 S14 Ag5 76.9(2) . 4_676
W2 S21 Ag1 77.2(2) . .
W2 S22 Ag2 77.1(2) . .
W2 S23 Ag2 76.5(2) . .
W2 S23 Ag4 76.9(2) . 4_676
Ag2 S23 Ag4 110.0(3) . 4_676
W2 S24 Ag1 76.6(2) . .
W2 S24 Ag4 76.8(2) . 4_676
Ag1 S24 Ag4 103.8(3) . 4_676
W3 S31 Ag2 75.95(15) . .
W3 S31 Ag3 76.6(2) . .
Ag2 S31 Ag3 115.7(2) . .
W3 S32 Ag3 78.4(2) . .
W3 S32 Ag5 76.7(2) . .
Ag3 S32 Ag5 102.6(2) . .
W3 S33 Ag5 77.7(2) . .
W3 S34 Ag2 77.3(2) . .
W4 S42 Ag4 77.3(2) . .
W4 S43 Ag4 75.9(2) . .
W4 S43 Ag3 75.5(2) . .
Ag4 S43 Ag3 115.6(3) . .
W4 S44 Ag3 77.8(2) . .
O2 La O1 71.5(8) . .
O2 La O5 136.5(7) . .
O1 La O5 71.4(8) . .
O2 La O3 72.9(6) . .
O1 La O3 73.5(8) . .
O5 La O3 116.5(7) . .
O2 La O6 72.1(6) . .
O1 La O6 142.5(7) . .
O5 La O6 145.4(6) . .
O3 La O6 87.4(6) . .
O2 La O4 74.0(6) . .
O1 La O4 83.1(8) . .
O5 La O4 79.6(6) . .
O3 La O4 144.1(6) . .
O6 La O4 95.5(6) . .
O2 La O7 138.3(6) . .
O1 La O7 117.0(7) . .
O5 La O7 79.9(5) . .
O3 La O7 71.4(5) . .
O6 La O7 85.4(5) . .
O4 La O7 144.5(6) . .
O2 La O8 128.7(6) . .
O1 La O8 139.6(8) . .
O5 La O8 72.6(6) . .
O3 La O8 140.9(6) . .
O6 La O8 73.2(6) . .
O4 La O8 73.0(6) . .
O7 La O8 73.4(5) . .
C3 O3 La 145.3(16) . .
C4 O4 La 136.5(17) . .
C5 O5 La 141.9(17) . .
C6 O6 La 137.1(16) . .
C7 O7 La 139.1(15) . .
C3 N3 C32 112.8(28) . .
C3 N3 C33 121.9(28) . .
C32 N3 C33 124.2(29) . .
C4 N4 C41 123.5(23) . .
C4 N4 C43 112.0(26) . .
C41 N4 C43 124.5(23) . .
C5 N5 C53 121.9(21) . .
C5 N5 C51 123.1(24) . .
C53 N5 C51 115.0(22) . .
C6 N6 C61 120.8(21) . .
C6 N6 C63 120.8(23) . .
C61 N6 C63 117.8(21) . .
C7 N7 C73 122.0(23) . .
C7 N7 C71 120.6(29) . .
C73 N7 C71 110.7(29) . .
O3 C3 N3 122.9(28) . .
O4 C4 N4 116.2(26) . .
O5 C5 N5 124.3(26) . .
O6 C6 N6 120.6(25) . .
O7 C7 N7 115.9(26) . .
C31 C32 N3 89.3(55) . .
C34 C33 N3 93.1(54) . .
N4 C41 C42 105.9(27) . .
C44 C43 N4 107.2(25) . .
C52 C51 N5 106.9(33) . .
C54 C53 N5 107.1(22) . .
C62 C61 N6 105.3(27) . .
C64 C63 N6 108.0(29) . .
C72 C71 N7 108.8(63) . .
C74 C73 N7 99.0(34) . .
O8 C8 N8 123.5(23) . .
C8 O8 La 134.0(18) . .
C8 N8 C81 117.9(23) . .
C8 N8 C83 129.1(22) . .
C81 N8 C83 112.4(21) . .
N8 C81 C82 97.4(27) . .
C84 C83 N8 97.4(25) . .
O1 C1 N1 109.4(25) . .
C1 O1 La 121.6(24) . .
C1 N1 C11 107.9(23) . .
C1 N1 C13 128.3(29) . .
C11 N1 C13 105.6(24) . .
N1 C11 C12 91.7(26) . .
C14 C13 N1 95.7(27) . .
C14 C14 C13 116.9(60) 3_655 .
O2 C2 N2 124.7(23) . .
C2 O2 La 145.3(20) . .
C2 N2 C21 117.4(23) . .
C2 N2 C23 134.4(23) . .
C21 N2 C23 108.2(23) . .
N2 C21 C22 94.4(28) . .
C24 C23 N2 90.7(25) . .

loop_
_geom_bond_atom_site_label_1
_geom_bond_atom_site_label_2
_geom_bond_distance
_geom_bond_site_symmetry_2
W1 S11 2.125(8) .
W1 S12 2.179(7) .
W1 S14 2.183(6) .
W1 S13 2.258(6) .
W1 Ag1 2.941(2) .
W1 Ag5 2.956(2) 4_676
W2 S22 2.180(8) .
W2 S21 2.191(6) .
W2 S24 2.221(6) .
W2 S23 2.227(6) .
W2 Ag2 2.946(2) .
W2 Ag1 2.968(2) .
W2 Ag4 2.977(2) 4_676
W3 S33 2.167(6) .
W3 S34 2.178(6) .
W3 S32 2.230(7) .
W3 S31 2.239(5) .
W3 Ag2 2.953(2) .
W3 Ag5 2.962(2) .
W3 Ag3 3.015(2) .
W4 S41 2.130(9) .
W4 S44 2.175(6) .
W4 S42 2.184(7) .
W4 S43 2.242(6) .
W4 Ag3 2.946(2) .
W4 Ag4 2.950(2) .
Ag1 S12 2.531(7) .
Ag1 S13 2.541(7) .
Ag1 S21 2.546(6) .
Ag1 S24 2.549(7) .
Ag2 S23 2.516(6) .
Ag2 S22 2.525(7) .
Ag2 S34 2.528(6) .
Ag2 S31 2.545(5) .
Ag3 S44 2.499(6) .
Ag3 S32 2.528(7) .
Ag3 S43 2.553(6) .
Ag3 S31 2.602(6) .
Ag4 S42 2.519(7) .
Ag4 S43 2.540(8) .
Ag4 S23 2.545(6) 4_575
Ag4 S24 2.555(8) 4_575
Ag4 W2 2.977(2) 4_575
Ag5 S13 2.518(6) 4_575
Ag5 S32 2.530(6) .
Ag5 S33 2.535(6) .
Ag5 S14 2.547(6) 4_575
Ag5 W1 2.956(2) 4_575
S13 Ag5 2.518(6) 4_676
S14 Ag5 2.547(6) 4_676
S23 Ag4 2.545(6) 4_676
S24 Ag4 2.555(8) 4_676
La O2 2.44(2) .
La O1 2.44(3) .
La O5 2.44(2) .
La O3 2.45(2) .
La O6 2.46(2) .
La O4 2.46(2) .
La O7 2.464(14) .
La O8 2.537(14) .
O3 C3 1.25(3) .
O4 C4 1.26(3) .
O5 C5 1.20(3) .
O6 C6 1.22(3) .
O7 C7 1.26(2) .
N3 C3 1.27(3) .
N3 C32 1.73(6) .
N3 C33 1.81(5) .
N4 C4 1.35(3) .
N4 C41 1.55(4) .
N4 C43 1.56(3) .
N5 C5 1.28(2) .
N5 C53 1.51(3) .
N5 C51 1.60(4) .
N6 C6 1.33(3) .
N6 C61 1.52(3) .
N6 C63 1.54(4) .
N7 C7 1.29(3) .
N7 C73 1.58(4) .
N7 C71 1.71(3) .
C31 C32 1.21(8) .
C33 C34 1.12(7) .
C41 C42 1.56(4) .
C43 C44 1.49(4) .
C51 C52 1.29(4) .
C53 C54 1.50(4) .
C61 C62 1.42(4) .
C63 C64 1.43(4) .
C71 C72 0.92(9) .
C73 C74 1.47(5) .
C8 O8 1.19(2) .
C8 N8 1.35(2) .
N8 C81 1.48(4) .
N8 C83 1.58(3) .
C81 C82 1.56(4) .
C83 C84 1.44(4) .
C1 O1 1.23(3) .
C1 N1 1.43(3) .
N1 C11 1.56(4) .
N1 C13 1.58(4) .
C11 C12 1.60(4) .
C13 C14 1.48(4) .
C14 C14 1.38(7) 3_655
C2 O2 1.17(2) .
C2 N2 1.32(2) .
N2 C21 1.51(4) .
N2 C23 1.58(3) .
C21 C22 1.61(4) .
C23 C24 1.53(4) .
